data_7213573
loop_
_publ_author_name
'Khan, Imtiaz'
'Ibrar, Aliya'
'Simpson, Jim'

_publ_section_title
;
 Similarities and differences in the crystal packing of methoxybenzyl and
 methoxyphenylethyl-1,3,4-oxadiazole-2(3H)-thiones
;
_journal_issue 2
_journal_name_full CrystEngComm
_journal_page_first 164
_journal_paper_doi 10.1039/c3ce42000k
_journal_volume 16
_journal_year 2014
_chemical_formula_moiety 'C10 H10 N2 O2 S'
_chemical_formula_sum 'C10 H10 N2 O2 S'
_chemical_formula_weight 222.26
_chemical_name_systematic
;
5-(4-methoxybenzyl)-1,3,4-thiadiazole-2(3H)-thione
;
_space_group_crystal_system monoclinic
_space_group_IT_number 14
_space_group_name_Hall '-P 2yn'
_space_group_name_H-M_alt 'P 1 21/n 1'
_symmetry_space_group_name_Hall '-P 2yn'
_symmetry_space_group_name_H-M 'P 1 21/n 1'
_atom_sites_solution_hydrogens mixed
_atom_sites_solution_primary direct
_atom_sites_solution_secondary difmap
_audit_creation_method SHELXL-2013
_cell_angle_alpha 90
_cell_angle_beta 92.956(2)
_cell_angle_gamma 90
_cell_formula_units_Z 4
_cell_length_a 7.5365(3)
_cell_length_b 5.5019(3)
_cell_length_c 24.9737(12)
_cell_measurement_reflns_used 8063
_cell_measurement_temperature 93(2)
_cell_measurement_theta_max 34.62
_cell_measurement_theta_min 2.71
_cell_volume 1034.16(9)
_computing_cell_refinement 'APEX2 and SAINT (Bruker, 2011)'
_computing_data_collection 'APEX2 (Bruker, 2011)'
_computing_data_reduction 'SAINT (Bruker, 2011)'
_computing_molecular_graphics
;
Mercury (Macrae <i>et al.</i>, 2008)
;
_computing_publication_material
;
SHELXL-97, enCIFer (Allen <i>et al.</i>, 2004), PLATON (Spek, 2009), 
PublCIF (Westrip 2010)
;
_computing_structure_refinement
;
SHELXL-97 (Sheldrick, 2008) & TITAN (Hunter & Simpson, 1999)
;
_computing_structure_solution 'SHELXS-97 (Sheldrick, 2008)'
_diffrn_ambient_temperature 93(2)
_diffrn_measured_fraction_theta_full 0.999
_diffrn_measured_fraction_theta_max 0.998
_diffrn_measurement_device_type 'Bruker APEXII CCD area detector'
_diffrn_measurement_method '\w scans'
_diffrn_radiation_monochromator graphite
_diffrn_radiation_source 'fine-focus sealed tube'
_diffrn_radiation_type MoK\a
_diffrn_radiation_wavelength 0.71073
_diffrn_reflns_av_R_equivalents 0.0351
_diffrn_reflns_av_unetI/netI 0.0264
_diffrn_reflns_Laue_measured_fraction_full 0.999
_diffrn_reflns_Laue_measured_fraction_max 0.998
_diffrn_reflns_limit_h_max 12
_diffrn_reflns_limit_h_min -11
_diffrn_reflns_limit_k_max 8
_diffrn_reflns_limit_k_min -8
_diffrn_reflns_limit_l_max 40
_diffrn_reflns_limit_l_min -39
_diffrn_reflns_number 23676
_diffrn_reflns_point_group_measured_fraction_full 0.999
_diffrn_reflns_point_group_measured_fraction_max 0.998
_diffrn_reflns_theta_full 25.242
_diffrn_reflns_theta_max 34.846
_diffrn_reflns_theta_min 2.786
_diffrn_standards_number 0
_exptl_absorpt_coefficient_mu 0.293
_exptl_absorpt_correction_T_max 0.7469
_exptl_absorpt_correction_T_min 0.7164
_exptl_absorpt_correction_type multi-scan
_exptl_absorpt_process_details 'SADABS (Bruker, 2011)'
_exptl_crystal_colour colourless
_exptl_crystal_density_diffrn 1.428
_exptl_crystal_density_method 'not measured'
_exptl_crystal_description 'square plate'
_exptl_crystal_F_000 464
_exptl_crystal_size_max 0.37
_exptl_crystal_size_mid 0.37
_exptl_crystal_size_min 0.14
_refine_diff_density_max 0.497
_refine_diff_density_min -0.282
_refine_diff_density_rms 0.062
_refine_ls_extinction_method none
_refine_ls_goodness_of_fit_ref 1.046
_refine_ls_hydrogen_treatment mixed
_refine_ls_matrix_type full
_refine_ls_number_parameters 140
_refine_ls_number_reflns 4485
_refine_ls_number_restraints 0
_refine_ls_restrained_S_all 1.046
_refine_ls_R_factor_all 0.0423
_refine_ls_R_factor_gt 0.0364
_refine_ls_shift/su_max 0.001
_refine_ls_shift/su_mean 0.000
_refine_ls_structure_factor_coef Fsqd
_refine_ls_weighting_details 'w=1/[\s^2^(Fo^2^)+(0.0362P)^2^+0.4376P] where P=(Fo^2^+2Fc^2^)/3'
_refine_ls_weighting_scheme calc
_refine_ls_wR_factor_gt 0.0889
_refine_ls_wR_factor_ref 0.0933
_reflns_Friedel_coverage 0.000
_reflns_number_gt 3962
_reflns_number_total 4485
_reflns_threshold_expression 'I > 2\s(I)'
_cod_data_source_file c3ce42000k.txt
_cod_data_source_block Compound3
_cod_database_code 7213573

loop_
_space_group_symop_operation_xyz
'x, y, z'
'-x+1/2, y+1/2, -z+1/2'
'-x, -y, -z'
'x-1/2, -y-1/2, z-1/2'

loop_
_atom_site_label
_atom_site_type_symbol
_atom_site_fract_x
_atom_site_fract_y
_atom_site_fract_z
_atom_site_U_iso_or_equiv
_atom_site_adp_type
_atom_site_occupancy
_atom_site_site_symmetry_order
_atom_site_calc_flag
_atom_site_refinement_flags_posn
_atom_site_refinement_flags_adp
O1 O 0.63719(9) -0.00313(13) 0.42102(3) 0.01836(13) Uani 1 1 d . .
C2 C 0.55894(13) -0.18797(17) 0.44752(4) 0.01759(15) Uani 1 1 d . .
S2 S 0.34019(3) -0.21764(5) 0.45092(2) 0.01964(6) Uani 1 1 d . .
N3 N 0.69222(11) -0.32149(16) 0.46826(3) 0.01998(15) Uani 1 1 d . .
H3N H 0.6806(19) -0.448(3) 0.4901(6) 0.024 Uiso 1 1 d . U
N4 N 0.85715(11) -0.22476(16) 0.45792(3) 0.02026(15) Uani 1 1 d . .
C5 C 0.81757(12) -0.03490(17) 0.42978(4) 0.01771(15) Uani 1 1 d . .
C6 C 0.93926(13) 0.14339(17) 0.40652(4) 0.01904(16) Uani 1 1 d . .
H6A H 1.0587 0.1266 0.4246 0.023 Uiso 1 1 calc R U
H6B H 0.8959 0.3097 0.4135 0.023 Uiso 1 1 calc R U
C11 C 0.95443(11) 0.11092(16) 0.34660(4) 0.01549(15) Uani 1 1 d . .
C12 C 0.88509(12) 0.28323(16) 0.31022(4) 0.01657(15) Uani 1 1 d . .
H12 H 0.8217 0.4190 0.3230 0.020 Uiso 1 1 calc R U
C13 C 0.90751(12) 0.25884(16) 0.25565(4) 0.01647(15) Uani 1 1 d . .
H13 H 0.8599 0.3775 0.2313 0.020 Uiso 1 1 calc R U
C14 C 1.00009(11) 0.05979(16) 0.23660(3) 0.01496(14) Uani 1 1 d . .
O14 O 1.01548(9) 0.05105(13) 0.18237(3) 0.01894(13) Uani 1 1 d . .
C141 C 1.10998(14) -0.15197(19) 0.16229(4) 0.02276(18) Uani 1 1 d . .
H14A H 1.2317 -0.1523 0.1781 0.034 Uiso 1 1 calc R U
H14B H 1.1128 -0.1399 0.1232 0.034 Uiso 1 1 calc R U
H14C H 1.0502 -0.3029 0.1718 0.034 Uiso 1 1 calc R U
C15 C 1.06889(12) -0.11489(16) 0.27236(4) 0.01641(15) Uani 1 1 d . .
H15 H 1.1314 -0.2513 0.2596 0.020 Uiso 1 1 calc R U
C16 C 1.04527(12) -0.08791(16) 0.32693(4) 0.01711(15) Uani 1 1 d . .
H16 H 1.0920 -0.2074 0.3512 0.021 Uiso 1 1 calc R U

loop_
_atom_site_aniso_label
_atom_site_aniso_U_11
_atom_site_aniso_U_22
_atom_site_aniso_U_33
_atom_site_aniso_U_23
_atom_site_aniso_U_13
_atom_site_aniso_U_12
O1 0.0190(3) 0.0199(3) 0.0163(3) 0.0022(2) 0.0021(2) 0.0025(2)
C2 0.0208(4) 0.0186(4) 0.0135(3) 0.0000(3) 0.0023(3) 0.0024(3)
S2 0.01809(11) 0.02348(11) 0.01736(11) 0.00134(8) 0.00098(8) 0.00201(8)
N3 0.0191(3) 0.0199(3) 0.0213(4) 0.0044(3) 0.0044(3) 0.0038(3)
N4 0.0186(3) 0.0206(4) 0.0220(4) 0.0028(3) 0.0050(3) 0.0025(3)
C5 0.0186(4) 0.0196(4) 0.0152(4) -0.0008(3) 0.0029(3) 0.0028(3)
C6 0.0216(4) 0.0185(4) 0.0172(4) -0.0013(3) 0.0026(3) -0.0003(3)
C11 0.0144(3) 0.0145(3) 0.0176(4) 0.0001(3) 0.0021(3) -0.0005(3)
C12 0.0148(3) 0.0144(3) 0.0207(4) 0.0002(3) 0.0029(3) 0.0012(3)
C13 0.0149(3) 0.0152(3) 0.0194(4) 0.0035(3) 0.0020(3) 0.0013(3)
C14 0.0127(3) 0.0162(3) 0.0161(3) 0.0010(3) 0.0019(3) -0.0009(3)
O14 0.0200(3) 0.0211(3) 0.0160(3) 0.0018(2) 0.0035(2) 0.0021(2)
C141 0.0269(4) 0.0224(4) 0.0194(4) -0.0018(3) 0.0053(3) 0.0019(3)
C15 0.0163(3) 0.0149(3) 0.0180(4) -0.0001(3) 0.0009(3) 0.0021(3)
C16 0.0190(4) 0.0148(3) 0.0176(4) 0.0013(3) 0.0004(3) 0.0018(3)

loop_
_atom_type_symbol
_atom_type_description
_atom_type_scat_dispersion_real
_atom_type_scat_dispersion_imag
_atom_type_scat_source
C C 0.0033 0.0016 'International Tables Vol C Tables 4.2.6.8 and 6.1.1.4'
H H 0.0000 0.0000 'International Tables Vol C Tables 4.2.6.8 and 6.1.1.4'
N N 0.0061 0.0033 'International Tables Vol C Tables 4.2.6.8 and 6.1.1.4'
O O 0.0106 0.0060 'International Tables Vol C Tables 4.2.6.8 and 6.1.1.4'
S S 0.1246 0.1234 'International Tables Vol C Tables 4.2.6.8 and 6.1.1.4'

loop_
_geom_angle_atom_site_label_1
_geom_angle_atom_site_label_2
_geom_angle_atom_site_label_3
_geom_angle
C2 O1 C5 106.04(7)
N3 C2 O1 105.34(8)
N3 C2 S2 131.12(8)
O1 C2 S2 123.54(7)
C2 N3 N4 112.45(8)
C2 N3 H3N 125.0(9)
N4 N3 H3N 122.0(9)
C5 N4 N3 103.20(8)
N4 C5 O1 112.92(8)
N4 C5 C6 128.42(9)
O1 C5 C6 118.66(8)
C5 C6 C11 112.85(8)
C5 C6 H6A 109.0
C11 C6 H6A 109.0
C5 C6 H6B 109.0
C11 C6 H6B 109.0
H6A C6 H6B 107.8
C16 C11 C12 118.55(8)
C16 C11 C6 120.24(8)
C12 C11 C6 121.15(8)
C13 C12 C11 120.86(8)
C13 C12 H12 119.6
C11 C12 H12 119.6
C12 C13 C14 119.93(8)
C12 C13 H13 120.0
C14 C13 H13 120.0
O14 C14 C15 124.28(8)
O14 C14 C13 115.80(8)
C15 C14 C13 119.92(8)
C14 O14 C141 116.40(7)
O14 C141 H14A 109.5
O14 C141 H14B 109.5
H14A C141 H14B 109.5
O14 C141 H14C 109.5
H14A C141 H14C 109.5
H14B C141 H14C 109.5
C16 C15 C14 119.47(8)
C16 C15 H15 120.3
C14 C15 H15 120.3
C15 C16 C11 121.27(8)
C15 C16 H16 119.4
C11 C16 H16 119.4

loop_
_geom_bond_atom_site_label_1
_geom_bond_atom_site_label_2
_geom_bond_distance
O1 C2 1.3639(11)
O1 C5 1.3769(11)
C2 N3 1.3278(12)
C2 S2 1.6632(10)
N3 N4 1.3886(12)
N3 H3N 0.892(15)
N4 C5 1.2855(12)
C5 C6 1.4818(13)
C6 C11 1.5172(13)
C6 H6A 0.9900
C6 H6B 0.9900
C11 C16 1.3934(12)
C11 C12 1.3959(12)
C12 C13 1.3883(13)
C12 H12 0.9500
C13 C14 1.3953(12)
C13 H13 0.9500
C14 O14 1.3659(11)
C14 C15 1.3937(12)
O14 C141 1.4294(12)
C141 H14A 0.9800
C141 H14B 0.9800
C141 H14C 0.9800
C15 C16 1.3913(12)
C15 H15 0.9500
C16 H16 0.9500

loop_
_geom_hbond_atom_site_label_D
_geom_hbond_atom_site_label_H
_geom_hbond_atom_site_label_A
_geom_hbond_distance_DH
_geom_hbond_distance_HA
_geom_hbond_distance_DA
_geom_hbond_angle_DHA
_geom_hbond_site_symmetry_A
N3 H3N S2 0.892(15) 2.366(15) 3.2579(9) 178.1(13) 3_646
C6 H6A S2 0.99 2.89 3.7363(10) 143.4 1_655
C12 H12 O14 0.95 2.64 3.3730(11) 134.3 2_655
